data_2020906
loop_
_publ_author_name
'Liu, Feng-Yi'
'Zhou, Dong-Mei'
'Zhao, Xiao-Lan'
'Kou, Jun-Feng'

_publ_section_title
;
 Complexes of nickel(II) and copper(II) with 1,2,4-triazole-3-carboxylic
 acid and of cobalt(III) with 3-amino-1,2,4-triazole-5-carboxylic acid
;
_journal_coeditor_code FP3038
_journal_issue 11
_journal_name_full 'Acta Crystallographica Section C'
_journal_page_first 1010
_journal_page_last 1016
_journal_paper_doi 10.1107/S2053229617012943
_journal_volume 73
_journal_year 2017
_chemical_formula_iupac '[Cu (C3 H N3 O2) (N H3)2 (H2 O)], H2 O'
_chemical_formula_moiety 'C3 H9 Cu N5 O3, H2 O'
_chemical_formula_sum 'C3 H11 Cu N5 O4'
_chemical_formula_weight 244.72
_chemical_name_systematic
;<i>catena</i>-Poly[[[diamminediaquacopper(II)]-\m-1,2,4-triazol-4-ide-3-carboxylato-\k^3^<i>N</i>^1^:<i>N</i>^4^,<i>O</i>-[diamminecopper(II)]-\m-1,2,4-triazol-4-ide-3-carboxylato-\k^3^<i>N</i>^4^,<i>O</i>:<i>N</i>^1^]
dihydrate]
;
_space_group_crystal_system triclinic
_space_group_IT_number 2
_space_group_name_Hall '-P 1'
_space_group_name_H-M_alt 'P -1'
_symmetry_space_group_name_Hall '-P 1'
_symmetry_space_group_name_H-M 'P -1'
_atom_sites_solution_hydrogens geom
_atom_sites_solution_primary direct
_atom_sites_solution_secondary difmap
_audit_creation_method SHELXL-2014/7
_cell_angle_alpha 72.45(3)
_cell_angle_beta 68.82(3)
_cell_angle_gamma 62.74(3)
_cell_formula_units_Z 2
_cell_length_a 7.2183(14)
_cell_length_b 7.4079(15)
_cell_length_c 9.887(2)
_cell_measurement_reflns_used 4227
_cell_measurement_temperature 293(2)
_cell_measurement_theta_max 24.994
_cell_measurement_theta_min 3.136
_cell_volume 432.3(2)
_computing_cell_refinement CrystalStructure
_computing_data_collection
;
CrystalStructure (Rigaku/MSC, 2006)
;
_computing_data_reduction CrystalStructure
_computing_molecular_graphics
;
SHELXTL (Sheldrick, 2008)
;
_computing_publication_material SHELXTL
_computing_structure_refinement
;
SHELXL-2014/7 (Sheldrick, 2015)'
;
_computing_structure_solution
;
SHELXL-2014/7 (Sheldrick, 2015)
;
_diffrn_ambient_temperature 293(2)
_diffrn_measured_fraction_theta_full 0.990
_diffrn_measured_fraction_theta_max 0.990
_diffrn_measurement_device_type 'Rigaku MM007-HF CCD (Saturn 724+)'
_diffrn_measurement_method '\w scans at fixed \c = 45\%'
_diffrn_radiation_type MoK\a
_diffrn_radiation_wavelength 0.71073
_diffrn_reflns_av_R_equivalents 0.0550
_diffrn_reflns_limit_h_max 8
_diffrn_reflns_limit_h_min -8
_diffrn_reflns_limit_k_max 8
_diffrn_reflns_limit_k_min -8
_diffrn_reflns_limit_l_max 11
_diffrn_reflns_limit_l_min -11
_diffrn_reflns_number 3353
_diffrn_reflns_theta_full 24.994
_diffrn_reflns_theta_max 24.994
_diffrn_reflns_theta_min 3.136
_exptl_absorpt_coefficient_mu 2.521
_exptl_absorpt_correction_T_max 0.5602
_exptl_absorpt_correction_T_min 0.5087
_exptl_absorpt_correction_type multi-scan
_exptl_absorpt_process_details SADABS
_exptl_crystal_colour blue
_exptl_crystal_density_diffrn 1.880
_exptl_crystal_density_method 'not measured'
_exptl_crystal_description block
_exptl_crystal_F_000 250
_exptl_crystal_size_max 0.310
_exptl_crystal_size_mid 0.280
_exptl_crystal_size_min 0.260
_refine_diff_density_max 1.404
_refine_diff_density_min -0.667
_refine_ls_extinction_method none
_refine_ls_goodness_of_fit_ref 1.036
_refine_ls_hydrogen_treatment constr
_refine_ls_matrix_type full
_refine_ls_number_parameters 123
_refine_ls_number_reflns 1500
_refine_ls_number_restraints 0
_refine_ls_restrained_S_all 1.036
_refine_ls_R_factor_all 0.0576
_refine_ls_R_factor_gt 0.0521
_refine_ls_shift/su_max 0.000
_refine_ls_shift/su_mean 0.000
_refine_ls_structure_factor_coef Fsqd
_refine_ls_weighting_details 'w=1/[\s^2^(Fo^2^)+(0.0940P)^2^] where P=(Fo^2^+2Fc^2^)/3'
_refine_ls_weighting_scheme calc
_refine_ls_wR_factor_gt 0.1392
_refine_ls_wR_factor_ref 0.1450
_reflns_number_gt 1248
_reflns_number_total 1500
_reflns_threshold_expression 'I > 2\s(I)'
_cod_data_source_file fp3038sup1.cif
_cod_data_source_block II
_cod_database_code 2020906
_shelx_space_group_comment
;
The symmetry employed for this shelxl refinement is uniquely defined
by the following loop, which should always be used as a source of
symmetry information in preference to the above space-group names.
They are only intended as comments.
;
_shelx_estimated_absorpt_t_min 0.509
_shelx_estimated_absorpt_t_max 0.560

loop_
_space_group_symop_operation_xyz
'x, y, z'
'-x, -y, -z'

loop_
_atom_site_type_symbol
_atom_site_label
_atom_site_fract_x
_atom_site_fract_y
_atom_site_fract_z
_atom_site_U_iso_or_equiv
_atom_site_adp_type
_atom_site_calc_flag
_atom_site_occupancy
Cu Cu1 0.5000 0.5000 0.5000 0.0203(3) Uani d 1
Cu Cu2 1.0000 0.0000 0.0000 0.0256(3) Uani d 1
N N1 0.8601(6) 0.0948(5) 0.1951(4) 0.0275(8) Uani d 1
N N2 0.8583(6) -0.0372(5) 0.3266(4) 0.0262(8) Uani d 1
N N3 1.1397(6) 0.2126(6) -0.0815(4) 0.0377(9) Uani d 1
H H3A 1.0438 0.3343 -0.1110 0.056 Uiso calc 1
H H3B 1.2534 0.1717 -0.1574 0.056 Uiso calc 1
H H3C 1.1822 0.2236 -0.0114 0.056 Uiso calc 1
N N4 0.6732(5) 0.2867(5) 0.3698(4) 0.0210(7) Uani d 1
N N5 0.7753(5) 0.5002(6) 0.5067(5) 0.0391(10) Uani d 1
H H5A 0.7865 0.4597 0.5988 0.059 Uiso calc 1
H H5B 0.7736 0.6268 0.4744 0.059 Uiso calc 1
H H5C 0.8877 0.4143 0.4498 0.059 Uiso calc 1
O O1 0.7837(6) -0.1767(5) 0.6347(4) 0.0396(9) Uani d 1
O O2 0.5882(5) 0.1518(5) 0.6707(3) 0.0312(7) Uani d 1
O O3W 1.3282(5) -0.2432(5) 0.1031(4) 0.0441(9) Uani d 1
H H3WA 1.4356 -0.2944 0.0389 0.066 Uiso d 1
H H3WB 1.3217 -0.1799 0.1630 0.066 Uiso d 1
O O4W 0.2790(7) 0.3937(6) 0.1034(4) 0.0468(10) Uani d 1
H H4WA 0.3110 0.2747 0.1495 0.070 Uiso d 1
H H4WB 0.2756 0.4872 0.1344 0.070 Uiso d 1
C C1 0.7449(6) 0.0841(6) 0.4283(4) 0.0221(9) Uani d 1
C C2 0.7486(6) 0.2854(7) 0.2241(5) 0.0272(10) Uani d 1
H H2 0.7255 0.4030 0.1528 0.033 Uiso calc 1
C C3 0.7024(7) 0.0138(7) 0.5917(5) 0.0257(9) Uani d 1

loop_
_atom_site_aniso_label
_atom_site_aniso_U_11
_atom_site_aniso_U_22
_atom_site_aniso_U_33
_atom_site_aniso_U_12
_atom_site_aniso_U_13
_atom_site_aniso_U_23
Cu1 0.0205(4) 0.0178(4) 0.0216(5) -0.0045(3) -0.0007(3) -0.0129(3)
Cu2 0.0368(5) 0.0207(5) 0.0150(4) -0.0105(3) 0.0022(3) -0.0097(3)
N1 0.0379(19) 0.0169(17) 0.0193(18) -0.0053(15) -0.0025(16) -0.0069(14)
N2 0.0356(19) 0.0199(17) 0.0173(17) -0.0071(14) -0.0006(15) -0.0090(14)
N3 0.042(2) 0.040(2) 0.034(2) -0.0165(18) -0.0026(18) -0.0167(18)
N4 0.0249(16) 0.0171(16) 0.0167(16) -0.0040(14) -0.0012(14) -0.0094(14)
N5 0.0250(18) 0.035(2) 0.063(3) -0.0070(16) -0.0108(18) -0.025(2)
O1 0.061(2) 0.0268(18) 0.0216(17) -0.0126(16) -0.0044(16) -0.0059(15)
O2 0.0408(16) 0.0273(16) 0.0186(14) -0.0091(13) 0.0001(13) -0.0113(13)
O3W 0.051(2) 0.044(2) 0.0364(19) -0.0145(16) -0.0108(16) -0.0119(17)
O4W 0.066(2) 0.041(2) 0.031(2) -0.0219(19) -0.0108(19) -0.0029(17)
C1 0.029(2) 0.0179(19) 0.017(2) -0.0095(16) -0.0018(17) -0.0053(16)
C2 0.036(2) 0.022(2) 0.020(2) -0.0079(18) -0.0001(19) -0.0125(17)
C3 0.030(2) 0.026(2) 0.022(2) -0.0106(18) -0.0021(18) -0.0100(19)

loop_
_atom_type_symbol
_atom_type_description
_atom_type_scat_dispersion_real
_atom_type_scat_dispersion_imag
_atom_type_scat_source
C C 0.0033 0.0016 'International Tables Vol C Tables 4.2.6.8 and 6.1.1.4'
H H 0.0000 0.0000 'International Tables Vol C Tables 4.2.6.8 and 6.1.1.4'
Cu Cu 0.3201 1.2651 'International Tables Vol C Tables 4.2.6.8 and 6.1.1.4'
N N 0.0061 0.0033 'International Tables Vol C Tables 4.2.6.8 and 6.1.1.4'
O O 0.0106 0.0060 'International Tables Vol C Tables 4.2.6.8 and 6.1.1.4'

loop_
_geom_angle_atom_site_label_1
_geom_angle_atom_site_label_2
_geom_angle_atom_site_label_3
_geom_angle_site_symmetry_1
_geom_angle_site_symmetry_3
_geom_angle
N4 Cu1 N4 2_666 . 180.00(16)
N4 Cu1 N5 2_666 . 90.48(14)
N4 Cu1 N5 . . 89.52(14)
N4 Cu1 N5 2_666 2_666 89.52(14)
N4 Cu1 N5 . 2_666 90.48(14)
N5 Cu1 N5 . 2_666 180.0
N4 Cu1 O2 2_666 2_666 73.78(12)
N4 Cu1 O2 . 2_666 106.22(12)
N5 Cu1 O2 . 2_666 92.24(14)
N5 Cu1 O2 2_666 2_666 87.76(14)
N4 Cu1 O2 2_666 . 106.22(12)
N4 Cu1 O2 . . 73.78(12)
N5 Cu1 O2 . . 87.76(14)
N5 Cu1 O2 2_666 . 92.24(14)
O2 Cu1 O2 2_666 . 180.0
N1 Cu2 N1 . 2_755 180.0
N1 Cu2 N3 . . 91.79(15)
N1 Cu2 N3 2_755 . 88.21(15)
N1 Cu2 N3 . 2_755 88.21(15)
N1 Cu2 N3 2_755 2_755 91.79(15)
N3 Cu2 N3 . 2_755 180.0
N1 Cu2 O3W . . 86.07(13)
N1 Cu2 O3W 2_755 . 93.93(13)
N3 Cu2 O3W . . 87.72(13)
N3 Cu2 O3W 2_755 . 92.28(13)
N1 Cu2 O3W . 2_755 93.93(13)
N1 Cu2 O3W 2_755 2_755 86.07(13)
N3 Cu2 O3W . 2_755 92.28(13)
N3 Cu2 O3W 2_755 2_755 87.72(13)
O3W Cu2 O3W . 2_755 180.0
C2 N1 N2 . . 107.8(3)
C2 N1 Cu2 . . 128.8(3)
N2 N1 Cu2 . . 123.3(3)
C1 N2 N1 . . 104.9(3)
Cu2 N3 H3A . . 109.5
Cu2 N3 H3B . . 109.5
H3A N3 H3B . . 109.5
Cu2 N3 H3C . . 109.5
H3A N3 H3C . . 109.5
H3B N3 H3C . . 109.5
C2 N4 C1 . . 103.3(3)
C2 N4 Cu1 . . 136.3(3)
C1 N4 Cu1 . . 120.4(3)
Cu1 N5 H5A . . 109.5
Cu1 N5 H5B . . 109.5
H5A N5 H5B . . 109.5
Cu1 N5 H5C . . 109.5
H5A N5 H5C . . 109.5
H5B N5 H5C . . 109.5
C3 O2 Cu1 . . 107.8(2)
Cu2 O3W H3WA . . 112.1
Cu2 O3W H3WB . . 103.6
H3WA O3W H3WB . . 125.4
H4WA O4W H4WB . . 121.7
N2 C1 N4 . . 112.7(3)
N2 C1 C3 . . 125.8(3)
N4 C1 C3 . . 121.4(3)
N1 C2 N4 . . 111.3(4)
N1 C2 H2 . . 124.4
N4 C2 H2 . . 124.4
O1 C3 O2 . . 127.0(4)
O1 C3 C1 . . 116.5(4)
O2 C3 C1 . . 116.5(4)

loop_
_geom_bond_atom_site_label_1
_geom_bond_atom_site_label_2
_geom_bond_site_symmetry_2
_geom_bond_distance
_geom_bond_publ_flag
Cu1 N4 2_666 1.992(3) ?
Cu1 N4 . 1.992(3) y
Cu1 N5 . 2.013(3) y
Cu1 N5 2_666 2.013(3) ?
Cu1 O2 2_666 2.560(3) ?
Cu1 O2 . 2.560(3) y
Cu2 N1 . 1.999(3) y
Cu2 N1 2_755 1.999(3) ?
Cu2 N3 . 2.061(4) y
Cu2 N3 2_755 2.061(4) ?
Cu2 O3W . 2.574(3) y
Cu2 O3W 2_755 2.574(3) ?
N1 C2 . 1.327(5) ?
N1 N2 . 1.370(5) ?
N2 C1 . 1.329(5) ?
N3 H3A . 0.8900 ?
N3 H3B . 0.8900 ?
N3 H3C . 0.8900 ?
N4 C2 . 1.345(5) ?
N4 C1 . 1.355(5) ?
N5 H5A . 0.8900 ?
N5 H5B . 0.8900 ?
N5 H5C . 0.8900 ?
O1 C3 . 1.256(6) ?
O2 C3 . 1.256(5) ?
O3W H3WA . 0.8171 ?
O3W H3WB . 0.8365 ?
O4W H4WA . 0.8282 ?
O4W H4WB . 0.8248 ?
C1 C3 . 1.502(6) ?
C2 H2 . 0.9300 ?

loop_
_geom_hbond_atom_site_label_D
_geom_hbond_atom_site_label_H
_geom_hbond_atom_site_label_A
_geom_hbond_site_symmetry_A
_geom_hbond_distance_DH
_geom_hbond_distance_HA
_geom_hbond_distance_DA
_geom_hbond_angle_DHA
N3 H3A O4W 2_665 0.89 2.27 3.115(6) 158.1
N3 H3B O2 1_654 0.89 2.37 3.207(5) 157.1
N3 H3C O4W 1_655 0.89 2.37 3.194(5) 154.4
N5 H5B O1 1_565 0.89 2.49 3.057(5) 121.9
N5 H5C O1 2_756 0.89 2.25 3.106(5) 161.7
O3W H3WA O4W 2_755 0.82 1.98 2.783(6) 168.9
O3W H3WB O2 2_756 0.84 2.07 2.844(4) 154.2
O4W H4WA O1 2_656 0.83 2.00 2.608(5) 129.4
O4W H4WB O3W 1_465 0.82 2.11 2.869(5) 152.2
C2 H2 O4W 2_665 0.93 2.53 3.401(7) 156.0

loop_
_geom_torsion_atom_site_label_1
_geom_torsion_atom_site_label_2
_geom_torsion_atom_site_label_3
_geom_torsion_atom_site_label_4
_geom_torsion
C2 N1 N2 C1 -0.4(4)
Cu2 N1 N2 C1 -177.9(3)
N1 N2 C1 N4 0.1(4)
N1 N2 C1 C3 -177.7(4)
C2 N4 C1 N2 0.1(4)
Cu1 N4 C1 N2 -179.8(3)
C2 N4 C1 C3 178.1(4)
Cu1 N4 C1 C3 -1.8(5)
N2 N1 C2 N4 0.5(5)
Cu2 N1 C2 N4 177.8(3)
C1 N4 C2 N1 -0.4(4)
Cu1 N4 C2 N1 179.5(3)
Cu1 O2 C3 O1 177.6(4)
Cu1 O2 C3 C1 -2.9(4)
N2 C1 C3 O1 0.7(6)
N4 C1 C3 O1 -177.0(4)
N2 C1 C3 O2 -178.9(4)
N4 C1 C3 O2 3.5(6)

_cod_database_fobs_code 2020906
